data_1519783
loop_
_publ_author_name
'Devillanova, Francesco'
'Aragoni, Carla'
'Arca, Massimiliano'
'Hursthouse, Michael B.'
'Huth, Susanne L.'

_publ_section_title
;
 C14H20Co1N2O4P2S4
;
_journal_name_full 'Crystal Structure Report Archive'
_journal_page_first 237
_journal_year 2006
_chemical_formula_sum 'C14 H20 Co N2 O4 P2 S4'
_chemical_formula_weight 529.43
_space_group_IT_number 58
_symmetry_cell_setting orthorhombic
_symmetry_space_group_name_Hall '-P 2 2n'
_symmetry_space_group_name_H-M 'P n n m'
_atom_sites_solution_hydrogens geom
_atom_sites_solution_primary direct
_atom_sites_solution_secondary difmap
_cell_angle_alpha 90.00
_cell_angle_beta 90.00
_cell_angle_gamma 90.00
_cell_formula_units_Z 2
_cell_length_a 11.3361(2)
_cell_length_b 11.3717(3)
_cell_length_c 8.3386(2)
_cell_measurement_reflns_used 1429
_cell_measurement_temperature 120(2)
_cell_measurement_theta_max 27.48
_cell_measurement_theta_min 2.91
_cell_volume 1074.93(4)
_computing_cell_refinement 'DENZO (Otwinowski & Minor, 1997) & COLLECT (Hooft, R.W.W., 1998)'
_computing_data_collection 'COLLECT (Hooft, R.W.W., 1998)'
_computing_data_reduction 'DENZO (Otwinowski & Minor, 1997) & COLLECT (Hooft, R.W.W., 1998)'
_computing_structure_refinement 'SHELXL-97 (Sheldrick, 1997)'
_computing_structure_solution 'SHELXS-97 (Sheldrick, 1997)'
_diffrn_ambient_temperature 120(2)
_diffrn_detector_area_resol_mean 9.091
_diffrn_measured_fraction_theta_full 0.989
_diffrn_measured_fraction_theta_max 0.989
_diffrn_measurement_device_type 'Bruker-Nonius 95mm CCD camera on \k-goniostat'
_diffrn_measurement_method '\f & \w scans'
_diffrn_radiation_monochromator '10cm confocal mirrors'
_diffrn_radiation_source 'Bruker-Nonius FR591 rotating anode'
_diffrn_radiation_type MoK\a
_diffrn_radiation_wavelength 0.71073
_diffrn_reflns_av_R_equivalents 0.0315
_diffrn_reflns_av_sigmaI/netI 0.0205
_diffrn_reflns_limit_h_max 14
_diffrn_reflns_limit_h_min -13
_diffrn_reflns_limit_k_max 14
_diffrn_reflns_limit_k_min -14
_diffrn_reflns_limit_l_max 10
_diffrn_reflns_limit_l_min -10
_diffrn_reflns_number 12049
_diffrn_reflns_theta_full 27.50
_diffrn_reflns_theta_max 27.50
_diffrn_reflns_theta_min 3.52
_exptl_absorpt_coefficient_mu 1.358
_exptl_absorpt_correction_T_max 0.9229
_exptl_absorpt_correction_T_min 0.7729
_exptl_absorpt_correction_type multi-scan
_exptl_absorpt_process_details 'SADABS V2.10 (Sheldrick, G.M., 2003)'
_exptl_crystal_colour blue
_exptl_crystal_density_diffrn 1.636
_exptl_crystal_density_method 'not measured'
_exptl_crystal_description prism
_exptl_crystal_F_000 542
_exptl_crystal_size_max 0.20
_exptl_crystal_size_mid 0.08
_exptl_crystal_size_min 0.06
_refine_diff_density_max 0.402
_refine_diff_density_min -0.356
_refine_diff_density_rms 0.054
_refine_ls_extinction_method none
_refine_ls_goodness_of_fit_ref 1.079
_refine_ls_hydrogen_treatment mixed
_refine_ls_matrix_type full
_refine_ls_number_parameters 84
_refine_ls_number_reflns 1309
_refine_ls_number_restraints 4
_refine_ls_restrained_S_all 1.078
_refine_ls_R_factor_all 0.0206
_refine_ls_R_factor_gt 0.0197
_refine_ls_shift/su_max 0.001
_refine_ls_shift/su_mean 0.000
_refine_ls_structure_factor_coef Fsqd
_refine_ls_weighting_details 'calc w=1/[\s^2^(Fo^2^)+(0.0319P)^2^+0.4775P] where P=(Fo^2^+2Fc^2^)/3'
_refine_ls_weighting_scheme calc
_refine_ls_wR_factor_gt 0.0575
_refine_ls_wR_factor_ref 0.0584
_reflns_number_gt 1264
_reflns_number_total 1309
_reflns_threshold_expression >2sigma(I)
_cod_data_source_file eCrystal-237.cif
_cod_data_source_block 2005slh1124
_cod_depositor_comments
;
Citation :
Devillanova, Francesco and Aragoni, Carla and Arca, Massimiliano and 
Hursthouse, Michael B. and Huth, Susanne L. (2006) 
University of Southampton, Crystal Structure Report Archive. 
(doi:10.5258/ecrystals/237)

More at:
http://ecrystals.chem.soton.ac.uk/237/

The following automatic conversions were performed:

'_symmetry_cell_setting' value 'Orthorhombic' changed to
'orthorhombic' according to the built-in table from CIF Core
dictionary named 'cif_core.dic' version 2.4.1 from 2010-06-29.

Automatic conversion script
Id: cif_fix_values 3392 2015-05-12 13:50:21Z andrius 
;
_cod_original_cell_volume 1074.94(4)
_cod_original_sg_symbol_H-M Pnnm
_cod_database_code 1519783

loop_
_symmetry_equiv_pos_as_xyz
'x, y, z'
'-x, -y, z'
'-x+1/2, y+1/2, -z+1/2'
'x+1/2, -y+1/2, -z+1/2'
'-x, -y, -z'
'x, y, -z'
'x-1/2, -y-1/2, z-1/2'
'-x-1/2, y-1/2, z-1/2'

loop_
_atom_site_label
_atom_site_type_symbol
_atom_site_fract_x
_atom_site_fract_y
_atom_site_fract_z
_atom_site_U_iso_or_equiv
_atom_site_adp_type
_atom_site_occupancy
_atom_site_symmetry_multiplicity
_atom_site_calc_flag
_atom_site_refinement_flags
_atom_site_disorder_assembly
_atom_site_disorder_group
C1 C 0.75895(17) 0.20718(17) 0.0000 0.0216(4) Uani 1 2 d SD . .
H1A H 0.7703(16) 0.2534(13) 0.0972(14) 0.032 Uiso 1 1 d D . .
H1B H 0.8184(17) 0.1457(16) 0.0000 0.032 Uiso 1 2 d SD . .
C2 C 0.31352(17) 0.15773(18) 0.0000 0.0223(4) Uani 1 2 d SD . .
H2A H 0.2927(15) 0.2031(13) 0.0951(14) 0.033 Uiso 1 1 d D . .
H2B H 0.270(2) 0.0834(13) 0.0000 0.033 Uiso 1 2 d SD . .
C3 C 0.25096(11) 0.48119(11) 0.13723(15) 0.0148(3) Uani 1 1 d . . .
H3 H 0.2931 0.4769 0.2356 0.018 Uiso 1 1 calc R . .
C4 C 0.12913(11) 0.48801(10) 0.14284(15) 0.0153(3) Uani 1 1 d . . .
H4 H 0.0894 0.4886 0.2431 0.018 Uiso 1 1 calc R . .
C5 C 0.06502(15) 0.49406(13) 0.0000 0.0122(3) Uani 1 2 d S . .
N1 N 0.31252(13) 0.48033(13) 0.0000 0.0125(3) Uani 1 2 d S . .
O1 O 0.64409(11) 0.15238(11) 0.0000 0.0171(3) Uani 1 2 d S . .
O2 O 0.43802(12) 0.12994(10) 0.0000 0.0184(3) Uani 1 2 d S . .
P1 P 0.53028(4) 0.23524(4) 0.0000 0.01287(12) Uani 1 2 d S . .
S1 S 0.51929(3) 0.33195(3) 0.19749(4) 0.01418(11) Uani 1 1 d . . .
Co1 Co 0.5000 0.5000 0.0000 0.01037(11) Uani 1 4 d S . .

loop_
_atom_site_aniso_label
_atom_site_aniso_U_11
_atom_site_aniso_U_22
_atom_site_aniso_U_33
_atom_site_aniso_U_23
_atom_site_aniso_U_13
_atom_site_aniso_U_12
C1 0.0152(9) 0.0223(9) 0.0273(9) 0.000 0.000 0.0030(7)
C2 0.0156(9) 0.0220(9) 0.0292(10) 0.000 0.000 -0.0043(7)
C3 0.0110(5) 0.0199(6) 0.0136(6) 0.0019(5) -0.0012(5) -0.0003(4)
C4 0.0109(6) 0.0219(6) 0.0132(6) 0.0025(4) 0.0014(5) -0.0001(4)
C5 0.0108(9) 0.0109(7) 0.0149(8) 0.000 0.000 -0.0014(6)
N1 0.0079(7) 0.0148(6) 0.0150(7) 0.000 0.000 -0.0005(5)
O1 0.0164(6) 0.0139(5) 0.0209(6) 0.000 0.000 0.0027(5)
O2 0.0168(7) 0.0139(6) 0.0244(7) 0.000 0.000 -0.0026(5)
P1 0.0125(2) 0.0115(2) 0.0146(2) 0.000 0.000 0.00019(15)
S1 0.01459(18) 0.01546(18) 0.01249(17) 0.00020(11) 0.00046(10) 0.00093(10)
Co1 0.00667(17) 0.01199(18) 0.01245(18) 0.000 0.000 0.00035(10)

loop_
_atom_type_symbol
_atom_type_description
_atom_type_scat_dispersion_real
_atom_type_scat_dispersion_imag
_atom_type_scat_source
C C 0.0033 0.0016 'International Tables Vol C Tables 4.2.6.8 and 6.1.1.4'
H H 0.0000 0.0000 'International Tables Vol C Tables 4.2.6.8 and 6.1.1.4'
N N 0.0061 0.0033 'International Tables Vol C Tables 4.2.6.8 and 6.1.1.4'
O O 0.0106 0.0060 'International Tables Vol C Tables 4.2.6.8 and 6.1.1.4'
P P 0.1023 0.0942 'International Tables Vol C Tables 4.2.6.8 and 6.1.1.4'
S S 0.1246 0.1234 'International Tables Vol C Tables 4.2.6.8 and 6.1.1.4'
Co Co 0.3494 0.9721 'International Tables Vol C Tables 4.2.6.8 and 6.1.1.4'

loop_
_geom_angle_atom_site_label_1
_geom_angle_atom_site_label_2
_geom_angle_atom_site_label_3
_geom_angle
_geom_angle_site_symmetry_1
_geom_angle_site_symmetry_3
O1 C1 H1A 110.6(11) . .
O1 C1 H1B 108.4(15) . .
H1A C1 H1B 107.3(13) . .
O2 C2 H2A 110.6(11) . .
O2 C2 H2B 107.5(15) . .
H2A C2 H2B 109.6(13) . .
N1 C3 C4 123.28(12) . .
N1 C3 H3 118.4 . .
C4 C3 H3 118.4 . .
C3 C4 C5 119.54(12) . .
C3 C4 H4 120.2 . .
C5 C4 H4 120.2 . .
C4 C5 C4 116.99(16) . 6
C4 C5 C5 121.50(8) . 5_565
C4 C5 C5 121.50(8) 6 5_565
C3 N1 C3 117.24(15) . 6
C3 N1 Co1 121.13(7) . .
C3 N1 Co1 121.13(7) 6 .
C1 O1 P1 118.28(11) . .
C2 O2 P1 118.52(11) . .
O2 P1 O1 94.99(7) . .
O2 P1 S1 112.10(3) . .
O1 P1 S1 112.18(3) . .
O2 P1 S1 112.10(3) . 6
O1 P1 S1 112.18(3) . 6
S1 P1 S1 112.19(3) . 6
P1 S1 Co1 83.337(15) . .
N1 Co1 N1 180.000(8) 5_665 .
N1 Co1 S1 89.60(3) 5_665 6
N1 Co1 S1 90.40(3) . 6
N1 Co1 S1 89.60(3) 5_665 .
N1 Co1 S1 90.40(3) . .
S1 Co1 S1 81.136(14) 6 .
N1 Co1 S1 90.40(3) 5_665 2_665
N1 Co1 S1 89.60(3) . 2_665
S1 Co1 S1 180.000(17) 6 2_665
S1 Co1 S1 98.864(14) . 2_665
N1 Co1 S1 90.40(3) 5_665 5_665
N1 Co1 S1 89.60(3) . 5_665
S1 Co1 S1 98.864(14) 6 5_665
S1 Co1 S1 180.0 . 5_665
S1 Co1 S1 81.136(14) 2_665 5_665

loop_
_geom_bond_atom_site_label_1
_geom_bond_atom_site_label_2
_geom_bond_distance
_geom_bond_site_symmetry_2
C1 O1 1.444(2) .
C1 H1A 0.974(9) .
C1 H1B 0.971(10) .
C2 O2 1.446(2) .
C2 H2A 0.975(9) .
C2 H2B 0.977(10) .
C3 N1 1.3403(14) .
C3 C4 1.3841(18) .
C3 H3 0.9500 .
C4 C5 1.3970(15) .
C4 H4 0.9500 .
C5 C4 1.3970(15) 6
C5 C5 1.480(3) 5_565
N1 C3 1.3403(14) 6
N1 Co1 2.1370(14) .
O1 P1 1.5977(13) .
O2 P1 1.5899(13) .
P1 S1 1.9841(4) .
P1 S1 1.9841(4) 6
S1 Co1 2.5321(3) .
Co1 N1 2.1370(14) 5_665
Co1 S1 2.5321(3) 6
Co1 S1 2.5321(3) 2_665
Co1 S1 2.5321(3) 5_665
